data_7017458
loop_
_publ_author_name
'Ouellette, Wayne'
'Darling, Kari'
'Prosvirin, Andrey'
'Whitenack, Kelly'
'Dunbar, Kim R.'
'Zubieta, Jon'

_publ_section_title
;
 Syntheses, structural characterization and properties of transition metal
 complexes of 5,5'-(1,4-phenylene)bis(1H-tetrazole) (H(2)bdt),
 5',5''-(1,1'-biphenyl)-4,4'-diylbis(1H-tetrazole) (H(2)dbdt) and
 5,5',5''-(1,3,5-phenylene)tris(1H-tetrazole) (H(3)btt).
;
_journal_issue 45
_journal_name_full 'Dalton transactions (Cambridge, England : 2003)'
_journal_page_first 12288
_journal_page_last 12300
_journal_paper_doi 10.1039/c1dt11590a
_journal_volume 40
_journal_year 2011
_chemical_formula_sum 'C16 H18 Co4 N16 O10 S'
_chemical_formula_weight 862.22
_chemical_name_systematic
;
?
;
_space_group_IT_number 15
_symmetry_cell_setting monoclinic
_symmetry_space_group_name_Hall '-C 2yc'
_symmetry_space_group_name_H-M 'C 1 2/c 1'
_atom_sites_solution_hydrogens geom
_atom_sites_solution_primary direct
_atom_sites_solution_secondary difmap
_audit_creation_method SHELXL-97
_cell_angle_alpha 90.00
_cell_angle_beta 91.547(2)
_cell_angle_gamma 90.00
_cell_formula_units_Z 4
_cell_length_a 28.828(2)
_cell_length_b 6.4136(5)
_cell_length_c 13.9560(11)
_cell_measurement_reflns_used 2345
_cell_measurement_temperature 98(2)
_cell_measurement_theta_max 28.27
_cell_measurement_theta_min 2.97
_cell_volume 2579.4(3)
_computing_cell_refinement 'Bruker SAINT (Bruker, 1998)'
_computing_data_collection 'Bruker SMART (Bruker, 1998)'
_computing_data_reduction 'Bruker SAINT'
_computing_molecular_graphics 'CrystalMaker (Palmer, 2006)'
_computing_publication_material 'Bruker SHELXTL (Sheldrick, 2008)'
_computing_structure_refinement 'SHELXL-97 (Sheldrick, 2008)'
_computing_structure_solution 'SHELXS-97 (Sheldrick, 2008)'
_diffrn_ambient_temperature 98(2)
_diffrn_detector_area_resol_mean 512
_diffrn_measured_fraction_theta_full 0.998
_diffrn_measured_fraction_theta_max 0.998
_diffrn_radiation_monochromator graphite
_diffrn_radiation_source 'fine-focus sealed tube'
_diffrn_radiation_type MoK\a
_diffrn_radiation_wavelength 0.71073
_diffrn_reflns_av_R_equivalents 0.0318
_diffrn_reflns_av_sigmaI/netI 0.0280
_diffrn_reflns_limit_h_max 37
_diffrn_reflns_limit_h_min -38
_diffrn_reflns_limit_k_max 8
_diffrn_reflns_limit_k_min -8
_diffrn_reflns_limit_l_max 18
_diffrn_reflns_limit_l_min -18
_diffrn_reflns_number 13043
_diffrn_reflns_theta_full 28.28
_diffrn_reflns_theta_max 28.28
_diffrn_reflns_theta_min 2.83
_diffrn_standards_number 0
_exptl_absorpt_coefficient_mu 2.699
_exptl_absorpt_correction_T_max 0.8997
_exptl_absorpt_correction_T_min 0.3455
_exptl_absorpt_correction_type multi-scan
_exptl_absorpt_process_details 'SADABS (Bruker, 1998)'
_exptl_crystal_colour red
_exptl_crystal_density_diffrn 2.220
_exptl_crystal_density_meas 2.23(2)
_exptl_crystal_density_method flotation
_exptl_crystal_description needle
_exptl_crystal_F_000 1720
_exptl_crystal_size_max 0.50
_exptl_crystal_size_mid 0.08
_exptl_crystal_size_min 0.04
_refine_diff_density_max 0.531
_refine_diff_density_min -0.373
_refine_diff_density_rms 0.096
_refine_ls_extinction_method none
_refine_ls_goodness_of_fit_ref 1.045
_refine_ls_hydrogen_treatment constr
_refine_ls_matrix_type full
_refine_ls_number_parameters 218
_refine_ls_number_reflns 3211
_refine_ls_number_restraints 0
_refine_ls_restrained_S_all 1.045
_refine_ls_R_factor_all 0.0332
_refine_ls_R_factor_gt 0.0280
_refine_ls_shift/su_max 0.000
_refine_ls_shift/su_mean 0.000
_refine_ls_structure_factor_coef Fsqd
_refine_ls_weighting_details
;
calc w=1/[\s^2^(Fo^2^)+(0.0307P)^2^+5.7856P] where P=(Fo^2^+2Fc^2^)/3
;
_refine_ls_weighting_scheme calc
_refine_ls_wR_factor_gt 0.0637
_refine_ls_wR_factor_ref 0.0662
_reflns_number_gt 2845
_reflns_number_total 3211
_reflns_threshold_expression >2sigma(I)
_cod_data_source_file c1dt11590a.txt
_cod_data_source_block c2c
_cod_original_sg_symbol_H-M 'C 2/c'
_cod_database_code 7017458

loop_
_symmetry_equiv_pos_as_xyz
'x, y, z'
'-x, y, -z+1/2'
'x+1/2, y+1/2, z'
'-x+1/2, y+1/2, -z+1/2'
'-x, -y, -z'
'x, -y, z-1/2'
'-x+1/2, -y+1/2, -z'
'x+1/2, -y+1/2, z-1/2'

loop_
_atom_site_label
_atom_site_type_symbol
_atom_site_fract_x
_atom_site_fract_y
_atom_site_fract_z
_atom_site_U_iso_or_equiv
_atom_site_adp_type
_atom_site_occupancy
_atom_site_symmetry_multiplicity
_atom_site_calc_flag
_atom_site_refinement_flags
Co1 Co 0.090315(10) 0.04645(4) 0.40355(2) 0.00705(8) Uani 1 1 d .
Co2 Co -0.008329(10) 0.20276(4) 0.44638(2) 0.00629(8) Uani 1 1 d .
S1 S 0.0000 -0.09872(11) 0.2500 0.00739(14) Uani 1 2 d S
O1 O 0.02218(5) 0.0423(2) 0.32482(11) 0.0089(3) Uani 1 1 d .
O2 O -0.03617(5) -0.2255(2) 0.29278(11) 0.0113(3) Uani 1 1 d .
O3 O 0.04597(5) 0.0543(2) 0.51819(11) 0.0075(3) Uani 1 1 d .
H3A H 0.0554 0.1264 0.5664 0.026(8) Uiso 1 1 d .
O90 O 0.15031(5) 0.0956(3) 0.48686(12) 0.0145(3) Uani 1 1 d .
H90A H 0.1724 0.0811 0.4479 0.039(10) Uiso 1 1 d .
H90B H 0.1592 0.0342 0.5386 0.026(9) Uiso 1 1 d .
O91 O -0.05558(6) 0.3620(3) 0.35911(12) 0.0135(3) Uani 1 1 d .
H91A H -0.0755 0.2909 0.3265 0.024(8) Uiso 1 1 d .
H91B H -0.0471 0.4668 0.3261 0.026(9) Uiso 1 1 d .
N1 N 0.13808(6) 0.0600(3) 0.29327(14) 0.0106(4) Uani 1 1 d .
N2 N 0.12735(7) 0.0902(3) 0.20241(14) 0.0131(4) Uani 1 1 d .
N3 N 0.18451(6) 0.0511(3) 0.30763(14) 0.0107(4) Uani 1 1 d .
N4 N 0.16701(6) 0.0993(3) 0.15424(14) 0.0128(4) Uani 1 1 d .
N5 N 0.08179(6) 0.3798(3) 0.38917(13) 0.0085(3) Uani 1 1 d .
N6 N 0.04127(6) 0.4430(3) 0.42437(13) 0.0075(3) Uani 1 1 d .
N7 N 0.04257(6) 0.6438(3) 0.43960(13) 0.0072(3) Uani 1 1 d .
N8 N 0.08410(6) 0.7178(3) 0.41246(13) 0.0078(3) Uani 1 1 d .
C1 C 0.20111(8) 0.0744(3) 0.22001(16) 0.0096(4) Uani 1 1 d .
C2 C 0.25060(7) 0.0716(3) 0.19649(16) 0.0097(4) Uani 1 1 d .
C3 C 0.26268(8) 0.0726(4) 0.10022(16) 0.0126(4) Uani 1 1 d .
H3 H 0.2391 0.0774 0.0513 0.015 Uiso 1 1 calc R
C4 C 0.28532(8) 0.0681(3) 0.26734(16) 0.0108(4) Uani 1 1 d .
H4 H 0.2773 0.0694 0.3329 0.013 Uiso 1 1 calc R
C5 C 0.30912(8) 0.0666(4) 0.07598(16) 0.0122(4) Uani 1 1 d .
H5 H 0.3173 0.0672 0.0105 0.015 Uiso 1 1 calc R
C6 C 0.33184(8) 0.0625(3) 0.24322(16) 0.0110(4) Uani 1 1 d .
H6 H 0.3554 0.0605 0.2921 0.013 Uiso 1 1 calc R
C7 C 0.34355(7) 0.0598(3) 0.14742(16) 0.0090(4) Uani 1 1 d .
C8 C 0.10752(7) 0.5524(3) 0.38264(15) 0.0080(4) Uani 1 1 d .

loop_
_atom_site_aniso_label
_atom_site_aniso_U_11
_atom_site_aniso_U_22
_atom_site_aniso_U_33
_atom_site_aniso_U_23
_atom_site_aniso_U_13
_atom_site_aniso_U_12
Co1 0.00667(14) 0.00613(14) 0.00849(14) 0.00020(10) 0.00284(10) 0.00010(10)
Co2 0.00583(14) 0.00594(14) 0.00717(14) 0.00030(10) 0.00142(10) -0.00006(10)
S1 0.0088(3) 0.0065(3) 0.0069(3) 0.000 0.0000(3) 0.000
O1 0.0104(7) 0.0087(7) 0.0075(7) -0.0017(6) 0.0004(6) -0.0003(6)
O2 0.0118(7) 0.0110(7) 0.0109(7) 0.0008(6) 0.0004(6) -0.0024(6)
O3 0.0070(7) 0.0070(7) 0.0087(7) -0.0010(6) 0.0016(5) -0.0014(5)
O90 0.0097(8) 0.0215(9) 0.0121(8) 0.0031(7) 0.0008(6) -0.0012(7)
O91 0.0129(8) 0.0110(8) 0.0162(8) 0.0032(6) -0.0047(6) -0.0013(6)
N1 0.0089(9) 0.0093(9) 0.0138(9) -0.0002(7) 0.0010(7) -0.0001(7)
N2 0.0106(9) 0.0174(10) 0.0114(9) -0.0022(8) 0.0028(7) 0.0002(8)
N3 0.0088(9) 0.0089(9) 0.0147(9) -0.0002(7) 0.0037(7) 0.0003(7)
N4 0.0084(9) 0.0170(10) 0.0131(9) -0.0021(8) 0.0038(7) -0.0008(7)
N5 0.0046(8) 0.0103(9) 0.0108(9) 0.0001(7) 0.0014(7) 0.0004(7)
N6 0.0068(8) 0.0073(8) 0.0084(8) -0.0005(7) 0.0018(6) 0.0002(7)
N7 0.0067(8) 0.0067(8) 0.0084(8) 0.0006(7) 0.0010(6) -0.0006(7)
N8 0.0061(8) 0.0089(8) 0.0086(8) 0.0005(7) 0.0025(6) -0.0006(7)
C1 0.0107(10) 0.0063(9) 0.0119(10) -0.0007(8) 0.0039(8) 0.0005(8)
C2 0.0097(10) 0.0071(9) 0.0124(10) 0.0007(8) 0.0037(8) -0.0005(8)
C3 0.0106(10) 0.0170(11) 0.0101(10) 0.0010(9) -0.0009(8) 0.0001(8)
C4 0.0131(10) 0.0100(10) 0.0097(10) 0.0002(8) 0.0048(8) 0.0011(8)
C5 0.0109(10) 0.0145(11) 0.0115(10) 0.0003(8) 0.0034(8) -0.0003(8)
C6 0.0105(10) 0.0104(10) 0.0121(10) 0.0007(8) 0.0004(8) 0.0001(8)
C7 0.0073(10) 0.0051(9) 0.0149(10) 0.0011(8) 0.0033(8) 0.0004(7)
C8 0.0081(10) 0.0072(10) 0.0086(9) 0.0004(8) 0.0008(7) 0.0002(7)

loop_
_atom_type_symbol
_atom_type_description
_atom_type_scat_dispersion_real
_atom_type_scat_dispersion_imag
_atom_type_scat_source
C C 0.0033 0.0016 'International Tables Vol C Tables 4.2.6.8 and 6.1.1.4'
H H 0.0000 0.0000 'International Tables Vol C Tables 4.2.6.8 and 6.1.1.4'
N N 0.0061 0.0033 'International Tables Vol C Tables 4.2.6.8 and 6.1.1.4'
O O 0.0106 0.0060 'International Tables Vol C Tables 4.2.6.8 and 6.1.1.4'
S S 0.1246 0.1234 'International Tables Vol C Tables 4.2.6.8 and 6.1.1.4'
Co Co 0.3494 0.9721 'International Tables Vol C Tables 4.2.6.8 and 6.1.1.4'

loop_
_geom_angle_atom_site_label_1
_geom_angle_atom_site_label_2
_geom_angle_atom_site_label_3
_geom_angle
_geom_angle_site_symmetry_1
_geom_angle_site_symmetry_3
O3 Co1 O90 94.90(6) . .
O3 Co1 N1 175.11(7) . .
O90 Co1 N1 81.45(7) . .
O3 Co1 N8 85.65(6) . 1_545
O90 Co1 N8 100.84(7) . 1_545
N1 Co1 N8 98.21(7) . 1_545
O3 Co1 N5 88.66(6) . .
O90 Co1 N5 89.58(7) . .
N1 Co1 N5 88.06(7) . .
N8 Co1 N5 168.50(7) 1_545 .
O3 Co1 O1 80.04(6) . .
O90 Co1 O1 170.66(6) . .
N1 Co1 O1 103.10(7) . .
N8 Co1 O1 86.69(6) 1_545 .
N5 Co1 O1 82.49(6) . .
O3 Co2 O3 84.90(6) 5_556 .
O3 Co2 O91 101.25(6) 5_556 .
O3 Co2 O91 171.47(6) . .
O3 Co2 N6 169.18(7) 5_556 .
O3 Co2 N6 84.30(6) . .
O91 Co2 N6 89.54(7) . .
O3 Co2 N7 86.12(6) 5_556 5_566
O3 Co2 N7 102.13(6) . 5_566
O91 Co2 N7 84.32(7) . 5_566
N6 Co2 N7 95.73(7) . 5_566
O3 Co2 O1 92.02(6) 5_556 .
O3 Co2 O1 81.05(6) . .
O91 Co2 O1 92.73(6) . .
N6 Co2 O1 86.73(6) . .
N7 Co2 O1 176.14(6) 5_566 .
O2 S1 O2 112.45(13) 2 .
O2 S1 O1 110.12(8) 2 2
O2 S1 O1 108.77(8) . 2
O2 S1 O1 108.78(8) 2 .
O2 S1 O1 110.12(8) . .
O1 S1 O1 106.42(12) 2 .
S1 O1 Co2 130.23(9) . .
S1 O1 Co1 134.45(9) . .
Co2 O1 Co1 88.82(5) . .
Co2 O3 Co2 95.10(6) 5_556 .
Co2 O3 Co1 120.63(7) 5_556 .
N2 N1 N3 110.91(18) . .
N2 N1 Co1 125.04(15) . .
N3 N1 Co1 123.94(15) . .
N1 N2 N4 107.98(18) . .
C1 N3 N1 103.78(18) . .
C1 N4 N2 105.75(18) . .
C8 N5 N6 105.39(17) . .
C8 N5 Co1 139.77(15) . .
N6 N5 Co1 111.25(13) . .
N7 N6 N5 109.61(17) . .
N7 N6 Co2 134.95(14) . .
N5 N6 Co2 115.40(13) . .
N6 N7 N8 108.83(17) . .
N6 N7 Co2 124.33(14) . 5_566
N8 N7 Co2 118.54(13) . 5_566
C8 N8 N7 105.55(17) . .
C8 N8 Co1 136.93(15) . 1_565
N7 N8 Co1 116.28(13) . 1_565
N3 C1 N4 111.57(19) . .
N3 C1 C2 125.2(2) . .
N4 C1 C2 123.19(19) . .
C4 C2 C3 119.4(2) . .
C4 C2 C1 121.7(2) . .
C3 C2 C1 118.9(2) . .
C5 C3 C2 120.0(2) . .
C5 C3 H3 120.0 . .
C2 C3 H3 120.0 . .
C2 C4 C6 120.6(2) . .
C2 C4 H4 119.7 . .
C6 C4 H4 119.7 . .
C7 C5 C3 120.0(2) . .
C7 C5 H5 120.0 . .
C3 C5 H5 120.0 . .
C7 C6 C4 119.6(2) . .
C7 C6 H6 120.2 . .
C4 C6 H6 120.2 . .
C5 C7 C6 120.2(2) . .
C5 C7 C8 117.69(19) . 4_545
C6 C7 C8 122.1(2) . 4_545
N8 C8 N5 110.60(18) . .
N8 C8 C7 123.85(19) . 4
N5 C8 C7 125.44(19) . 4

loop_
_geom_bond_atom_site_label_1
_geom_bond_atom_site_label_2
_geom_bond_distance
_geom_bond_site_symmetry_2
Co1 O3 2.0754(15) .
Co1 O90 2.0817(16) .
Co1 N1 2.0944(17) .
Co1 N8 2.1190(18) 1_545
Co1 N5 2.1610(19) .
Co1 O1 2.2246(15) .
Co2 O3 2.0419(15) 5_556
Co2 O3 2.0679(15) .
Co2 O91 2.0717(16) .
Co2 N6 2.1297(18) .
Co2 N7 2.1354(18) 5_566
Co2 O1 2.1889(15) .
S1 O2 1.4622(16) 2
S1 O2 1.4622(16) .
S1 O1 1.5104(15) 2
S1 O1 1.5104(15) .
N1 N2 1.311(3) .
N1 N3 1.349(3) .
N2 N4 1.343(3) .
N3 C1 1.334(3) .
N4 C1 1.336(3) .
N5 C8 1.337(3) .
N5 N6 1.342(2) .
N6 N7 1.306(2) .
N7 N8 1.351(2) .
N8 C8 1.331(3) .
C1 C2 1.472(3) .
C2 C4 1.388(3) .
C2 C3 1.397(3) .
C3 C5 1.390(3) .
C3 H3 0.9500 .
C4 C6 1.392(3) .
C4 H4 0.9500 .
C5 C7 1.388(3) .
C5 H5 0.9500 .
C6 C7 1.388(3) .
C6 H6 0.9500 .
C7 C8 1.483(3) 4_545
C8 C7 1.483(3) 4

loop_
_geom_torsion_atom_site_label_1
_geom_torsion_atom_site_label_2
_geom_torsion_atom_site_label_3
_geom_torsion_atom_site_label_4
_geom_torsion
_geom_torsion_site_symmetry_1
_geom_torsion_site_symmetry_4
O2 S1 O1 Co2 -159.22(11) 2 .
O2 S1 O1 Co2 -35.57(14) . .
O1 S1 O1 Co2 82.16(11) 2 .
O2 S1 O1 Co1 -16.83(15) 2 .
O2 S1 O1 Co1 106.82(13) . .
O1 S1 O1 Co1 -135.45(14) 2 .
O3 Co2 O1 S1 43.13(12) 5_556 .
O3 Co2 O1 S1 127.64(12) . .
O91 Co2 O1 S1 -58.24(12) . .
N6 Co2 O1 S1 -147.62(12) . .
O3 Co2 O1 Co1 -111.03(6) 5_556 .
O3 Co2 O1 Co1 -26.52(5) . .
O91 Co2 O1 Co1 147.60(6) . .
N6 Co2 O1 Co1 58.21(6) . .
O3 Co1 O1 S1 -125.72(13) . .
N1 Co1 O1 S1 58.10(14) . .
N8 Co1 O1 S1 -39.56(13) 1_545 .
N5 Co1 O1 S1 144.33(13) . .
O3 Co1 O1 Co2 26.50(5) . .
N1 Co1 O1 Co2 -149.68(6) . .
N8 Co1 O1 Co2 112.66(6) 1_545 .
N5 Co1 O1 Co2 -63.45(6) . .
O3 Co2 O3 Co2 0.0 5_556 5_556
N6 Co2 O3 Co2 179.56(7) . 5_556
N7 Co2 O3 Co2 84.91(7) 5_566 5_556
O1 Co2 O3 Co2 -92.86(6) . 5_556
O3 Co2 O3 Co1 121.65(8) 5_556 .
N6 Co2 O3 Co1 -58.79(6) . .
N7 Co2 O3 Co1 -153.44(6) 5_566 .
O1 Co2 O3 Co1 28.79(6) . .
O90 Co1 O3 Co2 -116.49(9) . 5_556
N8 Co1 O3 Co2 -15.95(9) 1_545 5_556
N5 Co1 O3 Co2 154.05(9) . 5_556
O1 Co1 O3 Co2 71.44(8) . 5_556
O90 Co1 O3 Co2 143.70(6) . .
N8 Co1 O3 Co2 -115.77(7) 1_545 .
N5 Co1 O3 Co2 54.23(7) . .
O1 Co1 O3 Co2 -28.37(6) . .
O90 Co1 N1 N2 -162.84(19) . .
N8 Co1 N1 N2 97.34(18) 1_545 .
N5 Co1 N1 N2 -72.97(18) . .
O1 Co1 N1 N2 8.85(19) . .
O90 Co1 N1 N3 13.00(16) . .
N8 Co1 N1 N3 -86.82(17) 1_545 .
N5 Co1 N1 N3 102.87(17) . .
O1 Co1 N1 N3 -175.31(16) . .
N3 N1 N2 N4 0.8(2) . .
Co1 N1 N2 N4 177.07(14) . .
N2 N1 N3 C1 -0.9(2) . .
Co1 N1 N3 C1 -177.27(14) . .
N1 N2 N4 C1 -0.3(2) . .
O3 Co1 N5 C8 128.8(2) . .
O90 Co1 N5 C8 33.9(2) . .
N1 Co1 N5 C8 -47.6(2) . .
N8 Co1 N5 C8 -170.9(3) 1_545 .
O1 Co1 N5 C8 -151.0(2) . .
O3 Co1 N5 N6 -25.42(14) . .
O90 Co1 N5 N6 -120.34(14) . .
N1 Co1 N5 N6 158.20(14) . .
N8 Co1 N5 N6 34.9(4) 1_545 .
O1 Co1 N5 N6 54.71(13) . .
C8 N5 N6 N7 -0.8(2) . .
Co1 N5 N6 N7 162.32(13) . .
C8 N5 N6 Co2 -179.02(13) . .
Co1 N5 N6 Co2 -15.94(17) . .
O3 Co2 N6 N7 -125.0(3) 5_556 .
O3 Co2 N6 N7 -127.4(2) . .
O91 Co2 N6 N7 58.6(2) . .
N7 Co2 N6 N7 -25.7(2) 5_566 .
O1 Co2 N6 N7 151.3(2) . .
O3 Co2 N6 N5 52.6(4) 5_556 .
O3 Co2 N6 N5 50.33(14) . .
O91 Co2 N6 N5 -123.76(14) . .
N7 Co2 N6 N5 152.00(14) 5_566 .
O1 Co2 N6 N5 -30.99(14) . .
N5 N6 N7 N8 1.3(2) . .
Co2 N6 N7 N8 179.09(15) . .
N5 N6 N7 Co2 -146.29(14) . 5_566
Co2 N6 N7 Co2 31.5(3) . 5_566
N6 N7 N8 C8 -1.3(2) . .
Co2 N7 N8 C8 148.44(14) 5_566 .
N6 N7 N8 Co1 168.18(13) . 1_565
Co2 N7 N8 Co1 -42.08(18) 5_566 1_565
N1 N3 C1 N4 0.7(2) . .
N1 N3 C1 C2 -178.7(2) . .
N2 N4 C1 N3 -0.3(2) . .
N2 N4 C1 C2 179.1(2) . .
N3 C1 C2 C4 -7.7(3) . .
N4 C1 C2 C4 172.9(2) . .
N3 C1 C2 C3 172.3(2) . .
N4 C1 C2 C3 -7.1(3) . .
C4 C2 C3 C5 1.0(3) . .
C1 C2 C3 C5 -179.0(2) . .
C3 C2 C4 C6 -0.9(3) . .
C1 C2 C4 C6 179.1(2) . .
C2 C3 C5 C7 0.0(4) . .
C2 C4 C6 C7 -0.2(3) . .
C3 C5 C7 C6 -1.1(3) . .
C3 C5 C7 C8 179.6(2) . 4_545
C4 C6 C7 C5 1.2(3) . .
C4 C6 C7 C8 -179.5(2) . 4_545
N7 N8 C8 N5 0.8(2) . .
Co1 N8 C8 N5 -165.29(16) 1_565 .
N7 N8 C8 C7 -175.52(19) . 4
Co1 N8 C8 C7 18.3(3) 1_565 4
N6 N5 C8 N8 -0.1(2) . .
Co1 N5 C8 N8 -155.25(17) . .
N6 N5 C8 C7 176.2(2) . 4
Co1 N5 C8 C7 21.0(4) . 4
